data_7213137
loop_
_publ_author_name
'Lindemann, Ute'
'Neuburger, Markus'
'Neuburger-Zehnder, Margareta'
'Wulff-Molder, Dirk'
'Wessig, Pablo'

_publ_section_title
;
 Photoinduced diastereoselective pinacolisation of
 4-oxo-4-phenylbutanamides to 4,5-dihydroxy-4,5-diphenyloctanediamides
;
_journal_issue 10
_journal_name_full 'Journal of the Chemical Society, Perkin Transactions 2'
_journal_page_first 2029
_journal_paper_doi 10.1039/a905040j
_journal_year 1999
_chemical_compound_source
;
?
;
_chemical_formula_moiety ' C26 H32 O4 N2 '
_chemical_formula_sum 'C26 H32 N2 O4'
_chemical_formula_weight 436.55
_chemical_name_systematic
;
 ?
;
_space_group_IT_number 4
_symmetry_cell_setting monoclinic
_symmetry_space_group_name_Hall 'P 2yb'
_symmetry_space_group_name_H-M 'P 1 21 1'
_audit_creation_date 97-07-03
_audit_creation_method CRYSTALS
_cell_angle_alpha 90
_cell_angle_beta 104.2(3)
_cell_angle_gamma 90
_cell_formula_units_Z 2
_cell_length_a 10.118(1)
_cell_length_b 10.114(2)
_cell_length_c 11.853(1)
_cell_measurement_reflns_used 24
_cell_measurement_temperature 298
_cell_measurement_theta_max 43
_cell_measurement_theta_min 19
_cell_volume 1175.9(16)
_diffrn_ambient_temperature 298
_diffrn_measurement_method 2\q/\w
_diffrn_radiation_type 'Cu K\a'
_diffrn_radiation_wavelength 1.54178
_diffrn_reflns_av_R_equivalents 0.05
_diffrn_reflns_limit_h_max 12
_diffrn_reflns_limit_h_min -12
_diffrn_reflns_limit_k_max 12
_diffrn_reflns_limit_k_min 0
_diffrn_reflns_limit_l_max 0
_diffrn_reflns_limit_l_min -14
_diffrn_reflns_number 2663
_diffrn_reflns_theta_max 74.33
_diffrn_reflns_theta_min 2.77
_diffrn_standards_decay_% 4.95
_diffrn_standards_interval_time 120
_diffrn_standards_number 3
_exptl_absorpt_coefficient_mu 0.63
_exptl_absorpt_correction_T_max 1.00
_exptl_absorpt_correction_T_min 0.77
_exptl_absorpt_correction_type empirical
_exptl_absorpt_process_details '\y scan'
_exptl_crystal_colour ' colourless '
_exptl_crystal_density_diffrn 1.23
_exptl_crystal_description ' prism '
_exptl_crystal_F_000 468
_exptl_crystal_size_max 0.70
_exptl_crystal_size_mid 0.66
_exptl_crystal_size_min 0.25
_refine_diff_density_max 0.19
_refine_diff_density_min -0.14
_refine_ls_abs_structure_details 'not refined'
_refine_ls_extinction_coef 29.8(36)
_refine_ls_extinction_method 'Larson 1970 Crystallographic Computing eq 22'
_refine_ls_goodness_of_fit_obs 0.9783
_refine_ls_number_parameters 298
_refine_ls_number_reflns 2371
_refine_ls_R_factor_obs 0.0400
_refine_ls_shift/esd_max 0.000701
_refine_ls_structure_factor_coef F
_refine_ls_wR_factor_obs 0.0482
_reflns_limit_h_max 12
_reflns_limit_h_min -12
_reflns_limit_k_max 12
_reflns_limit_k_min 0
_reflns_limit_l_max 14
_reflns_limit_l_min 0
_reflns_number_observed 2371
_reflns_number_total 2535
_reflns_observed_criterion >3.00\s(I)
_cod_data_source_file 905040jsup1.cif
_cod_data_source_block AZ
_cod_original_cell_volume 1176.0(2)
_cod_original_sg_symbol_H-M 'P 21'
_cod_original_formula_sum ' C26 H32 O4 N2 '
_cod_database_code 7213137

loop_
_symmetry_equiv_pos_as_xyz
x,y,z
-x,y+1/2,-z

loop_
_atom_site_aniso_label
_atom_site_aniso_U_11
_atom_site_aniso_U_22
_atom_site_aniso_U_33
_atom_site_aniso_U_23
_atom_site_aniso_U_13
_atom_site_aniso_U_12
O1 0.0531(8) 0.0580(9) 0.0511(8) 0.0059(7) 0.0111(6) -0.0014(7)
C1 0.0426(9) 0.040(1) 0.050(1) -0.0011(8) 0.0099(7) -0.0017(8)
C2 0.047(1) 0.042(1) 0.062(1) -0.0079(9) 0.0110(8) -0.0012(8)
C3 0.054(1) 0.045(1) 0.066(1) -0.012(1) 0.0032(9) -0.001(1)
C4 0.053(1) 0.047(1) 0.046(1) -0.0066(8) 0.0099(8) -0.0021(9)
O2 0.0582(9) 0.064(1) 0.090(1) -0.025(1) 0.0079(8) 0.0049(9)
N1 0.059(1) 0.0433(9) 0.065(1) -0.0058(8) 0.0163(8) -0.0046(8)
C5 0.0423(9) 0.0379(9) 0.055(1) -0.0029(8) 0.0125(7) -0.0046(7)
C6 0.056(1) 0.055(1) 0.060(1) 0.007(1) 0.0158(9) -0.004(1)
C7 0.070(1) 0.086(2) 0.065(1) 0.003(1) 0.027(1) -0.015(1)
C8 0.049(1) 0.094(2) 0.084(2) -0.014(2) 0.026(1) -0.008(1)
C9 0.045(1) 0.071(2) 0.093(2) -0.009(1) 0.017(1) 0.006(1)
C10 0.045(1) 0.048(1) 0.076(1) 0.005(1) 0.0134(9) 0.0017(9)
C11 0.076(2) 0.038(1) 0.072(1) 0.002(1) 0.018(1) -0.006(1)
C12 0.076(2) 0.049(1) 0.130(3) -0.012(2) 0.019(2) -0.019(1)
C13 0.058(1) 0.049(1) 0.110(2) -0.008(1) 0.027(1) -0.009(1)
O21 0.0494(7) 0.0427(7) 0.0631(8) -0.0072(7) 0.0254(6) -0.0003(6)
C21 0.0399(8) 0.0354(9) 0.054(1) -0.0030(7) 0.0165(7) -0.0003(7)
C22 0.0439(9) 0.0345(9) 0.073(1) -0.0004(9) 0.0237(9) 0.0005(8)
C23 0.067(1) 0.038(1) 0.076(1) -0.009(1) 0.034(1) -0.0120(9)
C24 0.0438(9) 0.043(1) 0.064(1) 0.0014(9) 0.0159(8) 0.0004(8)
O22 0.068(1) 0.054(1) 0.115(2) -0.013(1) 0.051(1) -0.0074(9)
N21 0.059(1) 0.043(1) 0.084(1) 0.0015(9) 0.029(1) -0.0100(9)
C25 0.0461(9) 0.0393(9) 0.054(1) -0.0038(8) 0.0126(7) -0.0088(8)
C26 0.061(1) 0.057(1) 0.064(1) -0.008(1) 0.024(1) -0.012(1)
C27 0.087(2) 0.083(2) 0.055(1) -0.008(1) 0.024(1) -0.035(2)
C28 0.091(2) 0.086(2) 0.062(1) 0.014(2) 0.003(1) -0.025(2)
C29 0.080(2) 0.076(2) 0.078(2) 0.016(2) -0.003(1) 0.007(2)
C30 0.060(1) 0.053(1) 0.066(1) 0.001(1) 0.009(1) 0.005(1)
C31 0.073(2) 0.069(2) 0.120(2) 0.005(2) 0.046(2) -0.021(1)
C32 0.128(3) 0.058(2) 0.151(4) 0.006(2) 0.057(3) -0.034(2)
C33 0.076(2) 0.038(1) 0.086(2) -0.000(1) 0.019(1) -0.007(1)

loop_
_atom_site_label
_atom_site_fract_x
_atom_site_fract_y
_atom_site_fract_z
_atom_site_U_iso_or_equiv
_atom_site_occupancy
_atom_site_thermal_displace_type
O1 0.6322(2) -0.3685(2) 0.9189(1) 0.0543 1.0000 Uani
C1 0.5867(2) -0.3123(2) 0.8061(2) 0.0446 1.0000 Uani
C2 0.5508(2) -0.1656(2) 0.8184(2) 0.0505 1.0000 Uani
C3 0.6711(2) -0.0875(2) 0.8902(2) 0.0568 1.0000 Uani
C4 0.6357(2) 0.0543(2) 0.9109(2) 0.0490 1.0000 Uani
O2 0.5189(2) 0.0952(2) 0.9010(2) 0.0724 1.0000 Uani
N1 0.7437(2) 0.1339(2) 0.9419(2) 0.0559 1.0000 Uani
C5 0.7046(2) -0.3269(2) 0.7474(2) 0.0451 1.0000 Uani
C6 0.7213(2) -0.2419(3) 0.6592(2) 0.0568 1.0000 Uani
C7 0.8327(3) -0.2556(4) 0.6108(2) 0.0717 1.0000 Uani
C8 0.9272(3) -0.3547(4) 0.6472(3) 0.0740 1.0000 Uani
C9 0.9107(2) -0.4392(3) 0.7326(3) 0.0698 1.0000 Uani
C10 0.8021(2) -0.4249(2) 0.7835(2) 0.0565 1.0000 Uani
C11 0.7531(3) 0.2696(2) 0.9845(2) 0.0619 1.0000 Uani
C12 0.9073(3) 0.2551(3) 1.0166(4) 0.0863 1.0000 Uani
C13 0.8884(3) 0.1088(3) 0.9806(3) 0.0711 1.0000 Uani
O21 0.3559(1) -0.3600(2) 0.8043(1) 0.0497 1.0000 Uani
C21 0.4535(2) -0.3903(2) 0.7394(2) 0.0424 1.0000 Uani
C22 0.4819(2) -0.5399(2) 0.7450(2) 0.0489 1.0000 Uani
C23 0.3654(3) -0.6295(2) 0.6806(2) 0.0573 1.0000 Uani
C24 0.2624(2) -0.6636(2) 0.7479(2) 0.0498 1.0000 Uani
O22 0.2215(2) -0.5823(2) 0.8099(2) 0.0741 1.0000 Uani
N21 0.2107(2) -0.7841(2) 0.7343(2) 0.0604 1.0000 Uani
C25 0.3995(2) -0.3442(2) 0.6134(2) 0.0463 1.0000 Uani
C26 0.4493(2) -0.3946(3) 0.5218(2) 0.0593 1.0000 Uani
C27 0.3927(3) -0.3570(4) 0.4079(2) 0.0738 1.0000 Uani
C28 0.2872(4) -0.2668(4) 0.3830(3) 0.0821 1.0000 Uani
C29 0.2392(3) -0.2150(4) 0.4723(3) 0.0819 1.0000 Uani
C30 0.2928(2) -0.2537(3) 0.5862(2) 0.0609 1.0000 Uani
C31 0.1190(3) -0.8455(4) 0.7976(3) 0.0834 1.0000 Uani
C32 0.1452(5) -0.9776(4) 0.7447(5) 0.1083 1.0000 Uani
C33 0.2468(3) -0.9098(2) 0.6857(3) 0.0670 1.0000 Uani
H1 0.557(2) -0.366(4) 0.955(2) 0.075(8) 1.0000 Uiso
H2 0.308(3) -0.441(2) 0.809(3) 0.08(1) 1.0000 Uiso
H21 0.4768 -0.1606 0.8557 0.0494 1.0000 Uiso
H22 0.5234 -0.1270 0.7422 0.0494 1.0000 Uiso
H31 0.7026 -0.1303 0.9642 0.0542 1.0000 Uiso
H32 0.7426 -0.0875 0.8498 0.0542 1.0000 Uiso
H61 0.6556 -0.1735 0.6318 0.0570 1.0000 Uiso
H71 0.8439 -0.1953 0.5513 0.0730 1.0000 Uiso
H81 1.0035 -0.3641 0.6131 0.0729 1.0000 Uiso
H91 0.9752 -0.5094 0.7576 0.0670 1.0000 Uiso
H101 0.7940 -0.4838 0.8449 0.0547 1.0000 Uiso
H111 0.7139 0.2838 1.0495 0.0591 1.0000 Uiso
H112 0.7189 0.3348 0.9257 0.0591 1.0000 Uiso
H121 0.9494 0.2691 1.0976 0.0787 1.0000 Uiso
H122 0.9532 0.3072 0.9702 0.0787 1.0000 Uiso
H131 0.9134 0.0473 1.0439 0.0678 1.0000 Uiso
H132 0.9311 0.0836 0.9199 0.0678 1.0000 Uiso
H221 0.5046 -0.5654 0.8254 0.0480 1.0000 Uiso
H222 0.5587 -0.5553 0.7126 0.0480 1.0000 Uiso
H231 0.4044 -0.7103 0.6612 0.0576 1.0000 Uiso
H232 0.3188 -0.5853 0.6104 0.0576 1.0000 Uiso
H261 0.5238 -0.4561 0.5383 0.0607 1.0000 Uiso
H271 0.4270 -0.3939 0.3460 0.0736 1.0000 Uiso
H281 0.2479 -0.2405 0.3041 0.0783 1.0000 Uiso
H291 0.1671 -0.1508 0.4554 0.0780 1.0000 Uiso
H301 0.2561 -0.2179 0.6471 0.0595 1.0000 Uiso
H311 0.1503 -0.8411 0.8808 0.0845 1.0000 Uiso
H312 0.0263 -0.8154 0.7744 0.0845 1.0000 Uiso
H321 0.1854 -1.0435 0.8010 0.1038 1.0000 Uiso
H322 0.0667 -1.0141 0.6912 0.1038 1.0000 Uiso
H331 0.3400 -0.9366 0.7147 0.0628 1.0000 Uiso
H332 0.2228 -0.9143 0.6023 0.0628 1.0000 Uiso

loop_
_atom_type_symbol
_atom_type_scat_dispersion_real
_atom_type_scat_dispersion_imag
_atom_type_scat_Cromer_Mann_a1
_atom_type_scat_Cromer_Mann_b1
_atom_type_scat_Cromer_Mann_a2
_atom_type_scat_Cromer_Mann_b2
_atom_type_scat_Cromer_Mann_a3
_atom_type_scat_Cromer_Mann_b3
_atom_type_scat_Cromer_Mann_a4
_atom_type_scat_Cromer_Mann_b4
_atom_type_scat_Cromer_Mann_c
_atom_type_scat_source
'C   ' 0.0170 0.0090 2.3100 20.8439 1.0200 10.2075 1.5886 0.5687 0.8650 51.6512 0.2156 International_Tables_Vol_IV_Table_2.2B
'H   ' 0.0000 0.0000 0.4930 10.5109 0.3229 26.1257 0.1402 3.1424 0.0408 57.7997 0.0030 International_Tables_Vol_IV_Table_2.2B
'N   ' 0.0290 0.0180 12.2126 0.0057 3.1322 9.8933 2.0125 28.9975 1.1663 0.5826 -11.5290 International_Tables_Vol_IV_Table_2.2B
'O   ' 0.0470 0.0320 3.0485 13.2771 2.2868 5.7011 1.5463 0.3239 0.8670 32.9089 0.2508 International_Tables_Vol_IV_Table_2.2B

loop_
_geom_angle_atom_site_label_1
_geom_angle_atom_site_label_2
_geom_angle_atom_site_label_3
_geom_angle
_geom_angle_publ_flag
C1 O1 H1 107.5(20) no
O1 C1 C2 109.0(2) no
O1 C1 C5 106.3(2) no
C2 C1 C5 111.3(2) no
O1 C1 C21 108.0(2) no
C2 C1 C21 109.5(2) no
C5 C1 C21 112.7(2) no
C1 C2 C3 112.2(2) no
C1 C2 H21 108.8(2) no
C3 C2 H21 108.8(2) no
C1 C2 H22 108.8(2) no
C3 C2 H22 108.8(2) no
H21 C2 H22 109.5(2) no
C2 C3 C4 113.2(2) no
C2 C3 H31 108.5(2) no
C4 C3 H31 108.5(2) no
C2 C3 H32 108.5(2) no
C4 C3 H32 108.5(2) no
H31 C3 H32 109.5(2) no
C3 C4 O2 124.3(2) no
C3 C4 N1 114.0(2) no
O2 C4 N1 121.7(2) no
C4 N1 C11 130.1(2) no
C4 N1 C13 132.7(2) no
C11 N1 C13 94.6(2) no
C1 C5 C6 122.2(2) no
C1 C5 C10 120.2(2) no
C6 C5 C10 117.6(2) no
C5 C6 C7 120.4(2) no
C5 C6 H61 119.8(2) no
C7 C6 H61 119.8(3) no
C6 C7 C8 120.9(3) no
C6 C7 H71 119.6(3) no
C8 C7 H71 119.6(3) no
C7 C8 C9 119.0(2) no
C7 C8 H81 120.5(3) no
C9 C8 H81 120.5(3) no
C8 C9 C10 120.8(3) no
C8 C9 H91 119.6(3) no
C10 C9 H91 119.6(3) no
C5 C10 C9 121.3(2) no
C5 C10 H101 119.3(2) no
C9 C10 H101 119.3(2) no
N1 C11 C12 88.4(2) no
N1 C11 H111 114.5(2) no
C12 C11 H111 114.5(3) no
N1 C11 H112 114.5(2) no
C12 C11 H112 114.5(3) no
H111 C11 H112 109.5(3) no
C11 C12 C13 88.5(2) no
C11 C12 H121 114.4(3) no
C13 C12 H121 114.4(3) no
C11 C12 H122 114.4(3) no
C13 C12 H122 114.4(4) no
H121 C12 H122 109.5(3) no
N1 C13 C12 88.1(2) no
N1 C13 H131 114.5(2) no
C12 C13 H131 114.5(3) no
N1 C13 H132 114.5(3) no
C12 C13 H132 114.5(3) no
H131 C13 H132 109.5(3) no
C21 O21 H2 106.0(21) no
C1 C21 O21 103.8(2) no
C1 C21 C22 109.8(2) no
O21 C21 C22 109.6(2) no
C1 C21 C25 112.9(2) no
O21 C21 C25 109.3(2) no
C22 C21 C25 111.1(2) no
C21 C22 C23 116.5(2) no
C21 C22 H221 107.7(2) no
C23 C22 H221 107.7(2) no
C21 C22 H222 107.7(2) no
C23 C22 H222 107.7(2) no
H221 C22 H222 109.5(2) no
C22 C23 C24 114.9(2) no
C22 C23 H231 108.1(2) no
C24 C23 H231 108.1(2) no
C22 C23 H232 108.1(2) no
C24 C23 H232 108.1(2) no
H231 C23 H232 109.5(2) no
C23 C24 O22 122.6(2) no
C23 C24 N21 117.0(2) no
O22 C24 N21 120.3(2) no
C24 N21 C31 127.6(2) no
C24 N21 C33 135.5(2) no
C31 N21 C33 94.8(2) no
C21 C25 C26 122.3(2) no
C21 C25 C30 119.9(2) no
C26 C25 C30 117.7(2) no
C25 C26 C27 121.0(3) no
C25 C26 H261 119.5(2) no
C27 C26 H261 119.5(3) no
C26 C27 C28 120.2(3) no
C26 C27 H271 119.9(4) no
C28 C27 H271 119.9(3) no
C27 C28 C29 119.3(3) no
C27 C28 H281 120.3(4) no
C29 C28 H281 120.3(4) no
C28 C29 C30 121.1(3) no
C28 C29 H291 119.5(3) no
C30 C29 H291 119.5(4) no
C25 C30 C29 120.7(3) no
C25 C30 H301 119.7(2) no
C29 C30 H301 119.7(3) no
N21 C31 C32 88.0(2) no
N21 C31 H311 114.5(3) no
C32 C31 H311 114.5(4) no
N21 C31 H312 114.5(3) no
C32 C31 H312 114.5(4) no
H311 C31 H312 109.5(3) no
C31 C32 C33 89.9(2) no
C31 C32 H321 114.1(5) no
C33 C32 H321 114.1(4) no
C31 C32 H322 114.1(4) no
C33 C32 H322 114.1(4) no
H321 C32 H322 109.5(3) no
N21 C33 C32 87.1(2) no
N21 C33 H331 114.7(2) no
C32 C33 H331 114.7(3) no
N21 C33 H332 114.7(2) no
C32 C33 H332 114.7(3) no
H331 C33 H332 109.5(3) no

loop_
_geom_bond_atom_site_label_1
_geom_bond_atom_site_label_2
_geom_bond_distance
_geom_bond_publ_flag
O1 C1 1.422(3) yes
O1 H1 0.95(1) no
C1 C2 1.543(3) yes
C1 C5 1.529(3) yes
C1 C21 1.594(3) yes
C2 C3 1.523(3) yes
C2 H21 0.960(2) no
C2 H22 0.960(2) no
C3 C4 1.512(3) yes
C3 H31 0.960(3) no
C3 H32 0.960(3) no
C4 O2 1.231(3) yes
C4 N1 1.334(3) yes
N1 C11 1.458(3) yes
N1 C13 1.446(3) yes
C5 C6 1.395(3) yes
C5 C10 1.390(3) yes
C6 C7 1.390(3) yes
C6 H61 0.960(3) no
C7 C8 1.380(5) yes
C7 H71 0.960(3) no
C8 C9 1.365(5) yes
C8 H81 0.960(2) no
C9 C10 1.384(3) yes
C9 H91 0.960(3) no
C10 H101 0.960(2) no
C11 C12 1.520(4) yes
C11 H111 0.960(3) no
C11 H112 0.960(3) no
C12 C13 1.540(4) yes
C12 H121 0.960(4) no
C12 H122 0.960(4) no
C13 H131 0.960(3) no
C13 H132 0.960(3) no
O21 C21 1.427(2) yes
O21 H2 0.96(1) no
C21 C22 1.539(3) yes
C21 C25 1.531(3) yes
C22 C23 1.534(3) yes
C22 H221 0.960(2) no
C22 H222 0.960(2) no
C23 C24 1.500(3) yes
C23 H231 0.960(2) no
C23 H232 0.960(3) no
C24 O22 1.240(3) yes
C24 N21 1.321(3) yes
N21 C31 1.466(3) yes
N21 C33 1.478(3) yes
C25 C26 1.401(3) yes
C25 C30 1.391(3) yes
C26 C27 1.384(4) yes
C26 H261 0.960(3) no
C27 C28 1.381(5) yes
C27 H271 0.960(3) no
C28 C29 1.372(5) yes
C28 H281 0.960(3) no
C29 C30 1.383(4) yes
C29 H291 0.960(3) no
C30 H301 0.960(3) no
C31 C32 1.527(6) yes
C31 H311 0.960(4) no
C31 H312 0.960(3) no
C32 C33 1.539(5) yes
C32 H321 0.960(5) no
C32 H322 0.960(5) no
C33 H331 0.960(3) no
C33 H332 0.960(3) no
